data_1572894
loop_
_publ_author_name
'Pedussaut, Lucie'
'Mahieu, Nolwenn'
'Chartier, Camille'
'Rajeshkumar, Thayalan'
'Tricoire, Maxime'
'Douair, Iskander'
'Casaretto, Nicolas'
'Maron, Laurent'
'Danoun, Gr&#xe9;gory'
'Nocton, Gr&#xe9;gory'

_publ_section_title
;
 The photo-isomerization of the cyclononatetraenyl ligand and related rare
 earth complexes.
;
_journal_issue 46
_journal_name_full 'Chemical science'
_journal_page_first 19273
_journal_page_last 19282
_journal_paper_doi 10.1039/d4sc04767b
_journal_volume 15
_journal_year 2024
_chemical_formula_moiety '1.651(C5.452 H5.452), C8 H8 Pr'
_chemical_formula_sum 'C17 H17 Pr'
_chemical_formula_weight 362.21
_space_group_crystal_system orthorhombic
_space_group_IT_number 62
_space_group_name_Hall '-P 2ac 2n'
_space_group_name_H-M_alt 'P n m a'
_atom_sites_solution_hydrogens geom
_atom_sites_solution_primary direct
_audit_creation_date 2020-07-08
_audit_creation_method
;
Olex2 1.3
(compiled 2020.02.04 svn.rd84adfe8 for OlexSys, GUI svn.r6032)
;
_audit_update_record
;
2024-07-13 deposited with the CCDC.	2024-10-15 downloaded from the CCDC.
;
_cell_angle_alpha 90
_cell_angle_beta 90
_cell_angle_gamma 90
_cell_formula_units_Z 4
_cell_length_a 12.055(4)
_cell_length_b 12.777(5)
_cell_length_c 8.864(3)
_cell_measurement_reflns_used 490
_cell_measurement_temperature 150.15
_cell_measurement_theta_max 19.521
_cell_measurement_theta_min 2.853
_cell_volume 1365.3(8)
_computing_cell_refinement 'SAINT V8.38A (?, 2016)'
_computing_data_reduction 'SAINT V8.38A (?, 2016)'
_computing_molecular_graphics 'Olex2 1.3 (Dolomanov et al., 2009)'
_computing_publication_material 'Olex2 1.3 (Dolomanov et al., 2009)'
_computing_structure_refinement 'SHELXL 2018/3 (Sheldrick, 2015)'
_computing_structure_solution 'SHELXS  (Sheldrick, 2008)'
_diffrn_ambient_temperature 150.15
_diffrn_measured_fraction_theta_full 0.998
_diffrn_measured_fraction_theta_max 0.998
_diffrn_measurement_device_type 'Kappa APEX II'
_diffrn_measurement_method '\f and \w scans'
_diffrn_radiation_type MoK\a
_diffrn_radiation_wavelength 0.71073
_diffrn_reflns_av_R_equivalents 0.1682
_diffrn_reflns_av_unetI/netI 0.1277
_diffrn_reflns_Laue_measured_fraction_full 0.998
_diffrn_reflns_Laue_measured_fraction_max 0.998
_diffrn_reflns_limit_h_max 14
_diffrn_reflns_limit_h_min -14
_diffrn_reflns_limit_k_max 15
_diffrn_reflns_limit_k_min -14
_diffrn_reflns_limit_l_max 10
_diffrn_reflns_limit_l_min -10
_diffrn_reflns_number 7946
_diffrn_reflns_point_group_measured_fraction_full 0.998
_diffrn_reflns_point_group_measured_fraction_max 0.998
_diffrn_reflns_theta_full 25.242
_diffrn_reflns_theta_max 25.996
_diffrn_reflns_theta_min 2.797
_diffrn_source_current 31.0
_diffrn_source_power 1.705
_diffrn_source_voltage 55.0
_diffrn_standards_number 0
_exptl_absorpt_coefficient_mu 3.547
_exptl_absorpt_correction_T_max 0.7456
_exptl_absorpt_correction_T_min 0.4639
_exptl_absorpt_correction_type multi-scan
_exptl_absorpt_process_details
;
SADABS-2016/2 (Bruker,2016/2) was used for absorption correction.
wR2(int) was 0.1060 before and 0.0761 after correction.
The Ratio of minimum to maximum transmission is 0.6222.
The \l/2 correction factor is Not present.
;
_exptl_crystal_colour 'light yellow'
_exptl_crystal_colour_modifier light
_exptl_crystal_colour_primary yellow
_exptl_crystal_density_diffrn 1.762
_exptl_crystal_description needle
_exptl_crystal_F_000 712
_exptl_crystal_size_max 0.12
_exptl_crystal_size_mid 0.03
_exptl_crystal_size_min 0.03
_refine_diff_density_max 1.249
_refine_diff_density_min -1.223
_refine_diff_density_rms 0.215
_refine_ls_extinction_coef 0.0159(17)
_refine_ls_extinction_expression Fc^*^=kFc[1+0.001xFc^2^\l^3^/sin(2\q)]^-1/4^
_refine_ls_extinction_method 'SHELXL-2018/3 (Sheldrick 2018)'
_refine_ls_goodness_of_fit_ref 1.007
_refine_ls_hydrogen_treatment constr
_refine_ls_matrix_type full
_refine_ls_number_parameters 169
_refine_ls_number_reflns 1404
_refine_ls_number_restraints 110
_refine_ls_restrained_S_all 0.970
_refine_ls_R_factor_all 0.1319
_refine_ls_R_factor_gt 0.0528
_refine_ls_shift/su_max 0.000
_refine_ls_shift/su_mean 0.000
_refine_ls_structure_factor_coef Fsqd
_refine_ls_weighting_details 'w=1/[\s^2^(Fo^2^)+(0.0484P)^2^] where P=(Fo^2^+2Fc^2^)/3'
_refine_ls_weighting_scheme calc
_refine_ls_wR_factor_gt 0.1097
_refine_ls_wR_factor_ref 0.1445
_reflns_Friedel_coverage 0.000
_reflns_number_gt 686
_reflns_number_total 1404
_reflns_threshold_expression 'I > 2\s(I)'
_cod_data_source_file d4sc04767b3.cif
_cod_data_source_block 2-Pr-cis
_cod_depositor_comments 'Adding full bibliography for 1572887--1572904.cif.'
_cod_database_code 1572894
_shelx_shelxl_version_number 2018/3
_shelx_space_group_comment
;
The symmetry employed for this shelxl refinement is uniquely defined
by the following loop, which should always be used as a source of
symmetry information in preference to the above space-group names.
They are only intended as comments.
;
_shelx_estimated_absorpt_t_max 0.901
_shelx_estimated_absorpt_t_min 0.676
_olex2_refinement_description
;
1. Fixed Uiso
 At 1.2 times of:
  All C(H) groups
2. Restrained distances
 C1A-C2A \\sim C2A-C3A \\sim C3A-C4A \\sim C4A-C5A \\sim C5A-C5A_$1
 with sigma of 0.02
 C1B-C2B \\sim C2B-C3B \\sim C3B-C4B \\sim C4B-C5B \\sim C5B-C5B_$1
 with sigma of 0.02
3. Uiso/Uaniso restraints and constraints
C1A \\sim C2A \\sim C3A \\sim C4A \\sim C5A: within 2A with sigma of 0.004 and
sigma for terminal atoms of 0.008 within 2A
C1B \\sim C2B \\sim C3B \\sim C4B \\sim C5B: within 2A with sigma of 0.004 and
sigma for terminal atoms of 0.008 within 2A
C6A \\sim C7A \\sim C8A \\sim C9A: within 2A with sigma of 0.004 and sigma for
terminal atoms of 0.008 within 2A
C6B \\sim C7B \\sim C8B \\sim C9B \\sim C9B \\sim C10B: within 2A with sigma of
0.004 and sigma for terminal atoms of 0.008 within 2A
4. Others
 Sof(C2B)=Sof(H2B)=Sof(C3B)=Sof(H3B)=Sof(C4B)=Sof(H4B)=Sof(C5B)=Sof(H5B)=1-
 FVAR(1)
 Sof(C1B)=Sof(H1B)=0.5*(1-FVAR(2))
 Sof(C1A)=Sof(H1A)=0.5*FVAR(2)
 Sof(C2A)=Sof(H2A)=Sof(C3A)=Sof(H3A)=Sof(C4A)=Sof(H4A)=Sof(C5A)=Sof(H5A)=FVAR(1)
 Sof(C7B)=Sof(H7B)=Sof(C8B)=Sof(H8B)=Sof(C9B)=Sof(H9B)=1-FVAR(2)
 Sof(C6B)=Sof(H6B)=Sof(C10B)=Sof(H10B)=0.5*(1-FVAR(3))
 Sof(C6A)=Sof(H6A)=Sof(C7A)=Sof(H7A)=Sof(C8A)=Sof(H8A)=Sof(C9A)=Sof(H9A)=FVAR(2)
5.a Aromatic/amide H refined with riding coordinates:
 C1A(H1A), C2A(H2A), C3A(H3A), C4A(H4A), C5A(H5A), C1B(H1B), C2B(H2B),
 C3B(H3B), C4B(H4B), C5B(H5B), C6B(H6B), C7B(H7B), C8B(H8B), C9B(H9B),
 C10B(H10B), C6A(H6A), C7A(H7A), C8A(H8A), C9A(H9A)
;
_olex2_submission_special_instructions 'No special instructions were received'

loop_
_space_group_symop_operation_xyz
'x, y, z'
'-x+1/2, -y, z+1/2'
'x+1/2, -y+1/2, -z+1/2'
'-x, y+1/2, -z'
'-x, -y, -z'
'x-1/2, y, -z-1/2'
'-x-1/2, y-1/2, z-1/2'
'x, -y-1/2, z'

loop_
_atom_site_label
_atom_site_type_symbol
_atom_site_fract_x
_atom_site_fract_y
_atom_site_fract_z
_atom_site_U_iso_or_equiv
_atom_site_adp_type
_atom_site_occupancy
_atom_site_site_symmetry_order
_atom_site_calc_flag
_atom_site_refinement_flags_posn
_atom_site_refinement_flags_adp
_atom_site_refinement_flags_occupancy
_atom_site_disorder_assembly
_atom_site_disorder_group
C1A C 0.625(3) 0.750000 0.323(4) 0.033(5) Uani 0.61(4) 2 d DS TU P A 1
H1A H 0.575181 0.750000 0.405296 0.040 Uiso 0.61(4) 2 calc R U P A 1
C2A C 0.6473(17) 0.6462(15) 0.287(2) 0.032(5) Uani 0.61(4) 1 d D U P A 1
H2A H 0.600210 0.599340 0.339775 0.039 Uiso 0.61(4) 1 calc R U P A 1
C3A C 0.7202(15) 0.5937(19) 0.193(2) 0.034(5) Uani 0.61(4) 1 d D U P A 1
H3A H 0.716631 0.520770 0.213116 0.041 Uiso 0.61(4) 1 calc R U P A 1
C4A C 0.7971(16) 0.6120(18) 0.079(2) 0.036(5) Uani 0.61(4) 1 d D U P A 1
H4A H 0.824583 0.547893 0.039240 0.043 Uiso 0.61(4) 1 calc R U P A 1
C5A C 0.8447(17) 0.6959(7) 0.007(3) 0.038(5) Uani 0.61(4) 1 d D U P A 1
H5A H 0.894320 0.671284 -0.068668 0.045 Uiso 0.61(4) 1 calc R U P A 1
C1B C 0.854(3) 0.750000 -0.015(6) 0.032(7) Uani 0.39(4) 2 d DS TU P A 2
H1B H 0.902764 0.749999 -0.099136 0.038 Uiso 0.39(4) 2 calc R U P A 2
C2B C 0.828(3) 0.6513(19) 0.032(3) 0.033(7) Uani 0.39(4) 1 d D U P A 2
H2B H 0.873914 0.602950 -0.019476 0.039 Uiso 0.39(4) 1 calc R U P A 2
C3B C 0.759(2) 0.597(3) 0.125(3) 0.034(7) Uani 0.39(4) 1 d D U P A 2
H3B H 0.767137 0.523641 0.109188 0.041 Uiso 0.39(4) 1 calc R U P A 2
C4B C 0.680(3) 0.615(2) 0.236(3) 0.034(7) Uani 0.39(4) 1 d D U P A 2
H4B H 0.658085 0.550451 0.280591 0.041 Uiso 0.39(4) 1 calc R U P A 2
C5B C 0.625(3) 0.6965(8) 0.300(4) 0.034(7) Uani 0.39(4) 1 d D U P A 2
H5B H 0.568982 0.671067 0.366035 0.041 Uiso 0.39(4) 1 calc R U P A 2
C6B C 0.397(4) 0.750000 -0.010(7) 0.027(7) Uani 0.37(4) 2 d S TU P B 4
H6B H 0.344640 0.749999 0.069535 0.033 Uiso 0.37(4) 2 calc R U P B 4
C7B C 0.426(3) 0.649(3) -0.053(4) 0.027(7) Uani 0.37(4) 1 d . U P B 4
H7B H 0.385183 0.595352 -0.003347 0.033 Uiso 0.37(4) 1 calc R U P B 4
C8B C 0.507(4) 0.609(3) -0.160(4) 0.027(7) Uani 0.37(4) 1 d . U P B 4
H8B H 0.502783 0.535004 -0.165861 0.032 Uiso 0.37(4) 1 calc R U P B 4
C9B C 0.587(3) 0.646(3) -0.256(4) 0.027(7) Uani 0.37(4) 1 d . U P B 4
H9B H 0.630295 0.593756 -0.303476 0.032 Uiso 0.37(4) 1 calc R U P B 4
C10B C 0.616(5) 0.750000 -0.297(6) 0.027(8) Uani 0.37(4) 2 d S TU P B 4
H10B H 0.670628 0.750000 -0.373675 0.033 Uiso 0.37(4) 2 calc R U P B 4
C6A C 0.4030(18) 0.6960(19) -0.030(2) 0.035(5) Uani 0.63(4) 1 d . U P B 3
H6A H 0.349820 0.667105 0.036880 0.042 Uiso 0.63(4) 1 calc R U P B 3
C7A C 0.465(2) 0.618(2) -0.109(3) 0.034(5) Uani 0.63(4) 1 d . U P B 3
H7A H 0.440919 0.548840 -0.085097 0.041 Uiso 0.63(4) 1 calc R U P B 3
C8A C 0.555(2) 0.617(2) -0.215(3) 0.034(5) Uani 0.63(4) 1 d . U P B 3
H8A H 0.580801 0.548459 -0.237863 0.041 Uiso 0.63(4) 1 calc R U P B 3
C9A C 0.609(2) 0.6928(19) -0.289(3) 0.034(5) Uani 0.63(4) 1 d . U P B 3
H9A H 0.661096 0.665169 -0.358821 0.041 Uiso 0.63(4) 1 calc R U P B 3
Pr1 Pr 0.61566(6) 0.750000 -0.00261(14) 0.0309(4) Uani 1 2 d S T P . .

loop_
_atom_site_aniso_label
_atom_site_aniso_U_11
_atom_site_aniso_U_22
_atom_site_aniso_U_33
_atom_site_aniso_U_23
_atom_site_aniso_U_13
_atom_site_aniso_U_12
C1A 0.025(8) 0.043(10) 0.032(8) 0.000 -0.006(7) 0.000
C2A 0.023(7) 0.043(9) 0.031(7) 0.000(4) -0.007(6) 0.002(4)
C3A 0.025(7) 0.044(8) 0.032(7) -0.001(4) -0.006(6) 0.005(4)
C4A 0.028(7) 0.046(9) 0.034(7) 0.000(5) -0.005(6) 0.007(5)
C5A 0.031(7) 0.049(9) 0.034(7) 0.000(6) -0.005(7) 0.007(6)
C1B 0.033(11) 0.024(12) 0.038(12) 0.000 0.003(10) 0.000
C2B 0.033(11) 0.026(11) 0.039(12) 0.002(4) 0.002(9) -0.003(4)
C3B 0.034(11) 0.028(11) 0.039(11) 0.004(5) 0.001(9) -0.006(5)
C4B 0.035(11) 0.028(12) 0.039(11) 0.004(6) 0.000(9) -0.009(6)
C5B 0.035(12) 0.028(12) 0.039(11) 0.004(7) 0.001(10) -0.010(7)
C6B 0.037(12) 0.023(13) 0.022(10) 0.000 -0.005(10) 0.000
C7B 0.037(12) 0.023(13) 0.021(10) 0.000(4) -0.006(10) 0.000(4)
C8B 0.037(12) 0.024(12) 0.020(9) 0.000(4) -0.004(9) 0.001(4)
C9B 0.037(12) 0.024(13) 0.019(10) -0.001(4) -0.003(10) 0.001(4)
C10B 0.037(12) 0.025(13) 0.020(10) 0.000 -0.002(10) 0.000
C6A 0.035(8) 0.039(9) 0.030(8) 0.004(7) -0.001(7) -0.009(7)
C7A 0.034(8) 0.038(9) 0.029(7) 0.004(6) -0.003(6) -0.010(6)
C8A 0.035(8) 0.038(9) 0.030(7) 0.003(6) -0.004(6) -0.009(6)
C9A 0.036(8) 0.037(9) 0.029(7) 0.002(6) -0.005(7) -0.009(7)
Pr1 0.0320(5) 0.0338(5) 0.0268(5) 0.000 -0.0012(7) 0.000

loop_
_atom_type_symbol
_atom_type_description
_atom_type_scat_dispersion_real
_atom_type_scat_dispersion_imag
_atom_type_scat_source
C C 0.0033 0.0016 'International Tables Vol C Tables 4.2.6.8 and 6.1.1.4'
H H 0.0000 0.0000 'International Tables Vol C Tables 4.2.6.8 and 6.1.1.4'
Pr Pr -0.2180 2.8214 'International Tables Vol C Tables 4.2.6.8 and 6.1.1.4'

loop_
_geom_angle_atom_site_label_1
_geom_angle_atom_site_label_2
_geom_angle_atom_site_label_3
_geom_angle
_geom_angle_site_symmetry_1
_geom_angle_site_symmetry_3
_geom_angle_publ_flag
C2A C1A H1A 107.4 . . ?
C2A C1A H1A 107.4 8_575 . ?
C2A C1A C2A 145(3) 8_575 . ?
C2A C1A Pr1 77.2(16) 8_575 . ?
C2A C1A Pr1 77.2(16) . . ?
Pr1 C1A H1A 138.1 . . ?
C1A C2A H2A 111.9 . . ?
C1A C2A Pr1 75.1(17) . . ?
C3A C2A C1A 136(3) . . ?
C3A C2A H2A 111.9 . . ?
C3A C2A Pr1 77.0(12) . . ?
Pr1 C2A H2A 130.2 . . ?
C2A C3A H3A 109.4 . . ?
C2A C3A C4A 141(2) . . ?
C2A C3A Pr1 75.6(12) . . ?
C4A C3A H3A 109.4 . . ?
C4A C3A Pr1 75.1(12) . . ?
Pr1 C3A H3A 139.6 . . ?
C3A C4A H4A 110.8 . . ?
C3A C4A Pr1 77.3(12) . . ?
C5A C4A C3A 138(2) . . ?
C5A C4A H4A 110.8 . . ?
C5A C4A Pr1 74.0(12) . . ?
Pr1 C4A H4A 134.1 . . ?
C4A C5A C5A 141.3(12) . 8_575 ?
C4A C5A H5A 109.3 . . ?
C4A C5A Pr1 78.3(12) . . ?
C5A C5A H5A 109.3 8_575 . ?
C5A C5A Pr1 75.95(18) 8_575 . ?
Pr1 C5A H5A 132.2 . . ?
C2B C1B H1B 112.6 . . ?
C2B C1B H1B 112.6 8_575 . ?
C2B C1B Pr1 76(2) . . ?
C2B C1B Pr1 76(2) 8_575 . ?
Pr1 C1B H1B 130.1 . . ?
C1B C2B H2B 108.5 . . ?
C1B C2B Pr1 77(2) . . ?
C3B C2B C1B 143(3) . . ?
C3B C2B H2B 108.5 . . ?
C3B C2B Pr1 75.3(19) . . ?
Pr1 C2B H2B 139.5 . . ?
C2B C3B H3B 110.2 . . ?
C2B C3B C4B 140(3) . . ?
C2B C3B Pr1 77.0(19) . . ?
C4B C3B H3B 110.2 . . ?
C4B C3B Pr1 75.8(18) . . ?
Pr1 C3B H3B 133.0 . . ?
C3B C4B H4B 110.3 . . ?
C3B C4B Pr1 76.2(18) . . ?
C5B C4B C3B 139(3) . . ?
C5B C4B H4B 110.3 . . ?
C5B C4B Pr1 73(2) . . ?
Pr1 C4B H4B 139.4 . . ?
C4B C5B H5B 110.0 . . ?
C4B C5B Pr1 79(2) . . ?
C5B C5B H5B 110.0 8_575 . ?
C5B C5B Pr1 75.7(2) 8_575 . ?
Pr1 C5B H5B 130.4 . . ?
C7B C6B H6B 111.8 8_575 . ?
C7B C6B H6B 111.8 . . ?
C7B C6B C7B 136(5) 8_575 . ?
C7B C6B Pr1 76(2) 8_575 . ?
C7B C6B Pr1 76(2) . . ?
Pr1 C6B H6B 130.6 . . ?
C6B C7B H7B 114.0 . . ?
C6B C7B C8B 132(4) . . ?
C6B C7B Pr1 73(2) . . ?
C8B C7B H7B 114.0 . . ?
C8B C7B Pr1 72.8(19) . . ?
Pr1 C7B H7B 135.6 . . ?
C7B C8B H8B 110.4 . . ?
C7B C8B Pr1 75.5(19) . . ?
C9B C8B C7B 139(3) . . ?
C9B C8B H8B 110.4 . . ?
C9B C8B Pr1 74.9(19) . . ?
Pr1 C8B H8B 137.2 . . ?
C8B C9B H9B 114.5 . . ?
C8B C9B C10B 131(4) . . ?
C8B C9B Pr1 74.8(18) . . ?
C10B C9B H9B 114.5 . . ?
C10B C9B Pr1 73(2) . . ?
Pr1 C9B H9B 131.3 . . ?
C9B C10B H10B 110.7 . . ?
C9B C10B H10B 110.7 8_575 . ?
C9B C10B Pr1 75(2) . . ?
C9B C10B Pr1 75(2) 8_575 . ?
Pr1 C10B H10B 135.9 . . ?
C6A C6A H6A 112.8 8_575 . ?
C6A C6A C7A 134.3(13) 8_575 . ?
C6A C6A Pr1 75.0(5) 8_575 . ?
C7A C6A H6A 112.8 . . ?
C7A C6A Pr1 73.9(11) . . ?
Pr1 C6A H6A 133.7 . . ?
C6A C7A H7A 112.0 . . ?
C6A C7A Pr1 74.8(12) . . ?
C8A C7A C6A 136(2) . . ?
C8A C7A H7A 112.0 . . ?
C8A C7A Pr1 73.9(11) . . ?
Pr1 C7A H7A 136.0 . . ?
C7A C8A H8A 113.4 . . ?
C7A C8A Pr1 74.8(12) . . ?
C9A C8A C7A 133(2) . . ?
C9A C8A H8A 113.4 . . ?
C9A C8A Pr1 75.2(13) . . ?
Pr1 C8A H8A 130.6 . . ?
C8A C9A C9A 136.3(16) . 8_575 ?
C8A C9A H9A 111.8 . . ?
C8A C9A Pr1 75.4(13) . . ?
C9A C9A H9A 111.8 8_575 . ?
C9A C9A Pr1 73.9(5) 8_575 . ?
Pr1 C9A H9A 135.4 . . ?
C6B Pr1 C9B 81.2(14) . . ?
C6B Pr1 C9A 86.9(14) . 8_575 ?
C8B Pr1 C6B 59.1(12) . . ?
C8B Pr1 C6B 59.1(12) 8_575 . ?
C8B Pr1 C9B 79.9(13) 8_575 . ?
C8B Pr1 C9B 30.3(10) . . ?
C8B Pr1 C9A 70.4(11) . 8_575 ?
C8B Pr1 C9A 44.4(9) 8_575 8_575 ?
C9B Pr1 C9A 46.7(12) . 8_575 ?
C9B Pr1 C9A 15.5(8) 8_575 8_575 ?
C10B Pr1 C6B 88.6(19) . . ?
C10B Pr1 C8B 57.9(12) . . ?
C10B Pr1 C9B 31.3(10) . . ?
C10B Pr1 C9A 16.2(5) . 8_575 ?
C7A Pr1 C7A 79.2(11) 8_575 . ?
C8A Pr1 C7A 31.3(6) . . ?
C8A Pr1 C7A 88.1(7) 8_575 . ?
C9A Pr1 C7A 57.4(7) . . ?
C9A Pr1 C7A 79.3(8) 8_575 . ?
C9A Pr1 C8A 59.1(9) 8_575 . ?
C9A Pr1 C8A 29.5(6) . . ?
C9A Pr1 C9A 32.1(11) . 8_575 ?

loop_
_geom_bond_atom_site_label_1
_geom_bond_atom_site_label_2
_geom_bond_distance
_geom_bond_site_symmetry_2
_geom_bond_publ_flag
C1A H1A 0.9500 . ?
C1A C2A 1.390(16) . ?
C1A C2A 1.390(16) 8_575 ?
C1A Pr1 2.89(4) . ?
C2A H2A 0.9500 . ?
C2A C3A 1.383(15) . ?
C2A Pr1 2.91(2) . ?
C3A H3A 0.9500 . ?
C3A C4A 1.391(15) . ?
C3A Pr1 2.93(2) . ?
C4A H4A 0.9500 . ?
C4A C5A 1.374(16) . ?
C4A Pr1 2.90(2) . ?
C5A C5A 1.382(18) 8_575 ?
C5A H5A 0.9500 . ?
C5A Pr1 2.85(2) . ?
C1B H1B 0.9500 . ?
C1B C2B 1.365(19) . ?
C1B C2B 1.365(19) 8_575 ?
C1B Pr1 2.88(4) . ?
C2B H2B 0.9500 . ?
C2B C3B 1.365(19) . ?
C2B Pr1 2.86(3) . ?
C3B H3B 0.9500 . ?
C3B C4B 1.378(19) . ?
C3B Pr1 2.84(3) . ?
C4B H4B 0.9500 . ?
C4B C5B 1.366(19) . ?
C4B Pr1 2.84(3) . ?
C5B C5B 1.37(2) 8_575 ?
C5B H5B 0.9500 . ?
C5B Pr1 2.77(4) . ?
C6B H6B 0.9500 . ?
C6B C7B 1.40(5) . ?
C6B C7B 1.40(5) 8_575 ?
C6B Pr1 2.63(4) . ?
C7B H7B 0.9500 . ?
C7B C8B 1.45(4) . ?
C7B Pr1 2.67(4) . ?
C8B H8B 0.9500 . ?
C8B C9B 1.37(5) . ?
C8B Pr1 2.63(3) . ?
C9B H9B 0.9500 . ?
C9B C10B 1.41(5) . ?
C9B Pr1 2.63(3) . ?
C10B H10B 0.9500 . ?
C10B Pr1 2.61(5) . ?
C6A C6A 1.38(5) 8_575 ?
C6A H6A 0.9500 . ?
C6A C7A 1.43(3) . ?
C6A Pr1 2.67(2) . ?
C7A H7A 0.9500 . ?
C7A C8A 1.43(3) . ?
C7A Pr1 2.65(2) . ?
C8A H8A 0.9500 . ?
C8A C9A 1.34(3) . ?
C8A Pr1 2.64(2) . ?
C9A C9A 1.46(5) 8_575 ?
C9A H9A 0.9500 . ?
C9A Pr1 2.64(2) . ?

loop_
_geom_torsion_atom_site_label_1
_geom_torsion_atom_site_label_2
_geom_torsion_atom_site_label_3
_geom_torsion_atom_site_label_4
_geom_torsion
_geom_torsion_site_symmetry_1
_geom_torsion_site_symmetry_2
_geom_torsion_site_symmetry_3
_geom_torsion_site_symmetry_4
_geom_torsion_publ_flag
C1A C2A C3A C4A -10(5) . . . . ?
C1A C2A C3A Pr1 -52(3) . . . . ?
C2A C1A C2A C3A 9(7) 8_575 . . . ?
C2A C1A C2A Pr1 -43(5) 8_575 . . . ?
C2A C3A C4A C5A 5(5) . . . . ?
C2A C3A C4A Pr1 -42(3) . . . . ?
C3A C4A C5A C5A 1(4) . . . 8_575 ?
C3A C4A C5A Pr1 -48(3) . . . . ?
C1B C2B C3B C4B -6(8) . . . . ?
C1B C2B C3B Pr1 42(5) . . . . ?
C2B C1B C2B C3B 10(11) 8_575 . . . ?
C2B C1B C2B Pr1 52(6) 8_575 . . . ?
C2B C3B C4B C5B 7(8) . . . . ?
C2B C3B C4B Pr1 49(4) . . . . ?
C3B C4B C5B C5B -8(7) . . . 8_575 ?
C3B C4B C5B Pr1 43(4) . . . . ?
C6B C7B C8B C9B 3(7) . . . . ?
C6B C7B C8B Pr1 47(4) . . . . ?
C7B C6B C7B C8B 5(9) 8_575 . . . ?
C7B C6B C7B Pr1 51(6) 8_575 . . . ?
C7B C8B C9B C10B -6(7) . . . . ?
C7B C8B C9B Pr1 45(4) . . . . ?
C8B C9B C10B C9B 6(10) . . . 8_575 ?
C8B C9B C10B Pr1 52(4) . . . . ?
C6A C6A C7A C8A 3(3) 8_575 . . . ?
C6A C6A C7A Pr1 48.8(11) 8_575 . . . ?
C6A C7A C8A C9A -6(4) . . . . ?
C6A C7A C8A Pr1 46(2) . . . . ?
C7A C8A C9A C9A 5(3) . . . 8_575 ?
C7A C8A C9A Pr1 52(2) . . . . ?
Pr1 C1A C2A C3A 52(3) . . . . ?
Pr1 C2A C3A C4A 42(3) . . . . ?
Pr1 C3A C4A C5A 47(3) . . . . ?
Pr1 C4A C5A C5A 49.1(15) . . . 8_575 ?
Pr1 C1B C2B C3B -42(5) . . . . ?
Pr1 C2B C3B C4B -49(4) . . . . ?
Pr1 C3B C4B C5B -42(4) . . . . ?
Pr1 C4B C5B C5B -51(2) . . . 8_575 ?
Pr1 C6B C7B C8B -47(4) . . . . ?
Pr1 C7B C8B C9B -45(4) . . . . ?
Pr1 C8B C9B C10B -51(4) . . . . ?
Pr1 C9B C10B C9B -46(7) . . . 8_575 ?
Pr1 C6A C7A C8A -46(2) . . . . ?
Pr1 C7A C8A C9A -52(2) . . . . ?
Pr1 C8A C9A C9A -46.5(14) . . . 8_575 ?
